data_7115763
loop_
_publ_author_name
'Fei Huang'
'Ping Wu'
'Liandi Wang'
'Jiping Chen'
'Chenglin Sun'
'Zhengkun Yu'

_publ_section_title
;
 Copper-mediated intramolecular oxidative C-H/N-H cross-coupling of
 alpha-alkenoyl ketene N,S-acetals to synthesize pyrrolone derivatives
;
_journal_name_full Chem.Commun.
_journal_page_first 12479
_journal_paper_doi 10.1039/C4cc05837B
_journal_volume 50
_journal_year 2014
_chemical_formula_sum 'C16 H12 Cl N O S2'
_chemical_formula_weight 333.84
_chemical_name_systematic
; 
 ? 
;
_space_group_crystal_system triclinic
_space_group_IT_number 2
_space_group_name_Hall '-P 1'
_space_group_name_H-M_alt 'P -1'
_symmetry_space_group_name_Hall '-P 1'
_symmetry_space_group_name_H-M 'P -1'
_atom_sites_solution_hydrogens geom
_audit_creation_method SHELXL-2013
_cell_angle_alpha 110.442(3)
_cell_angle_beta 98.772(4)
_cell_angle_gamma 103.159(2)
_cell_formula_units_Z 2
_cell_length_a 7.4568(11)
_cell_length_b 10.4808(16)
_cell_length_c 10.804(3)
_cell_measurement_reflns_used 3741
_cell_measurement_temperature 140(2)
_cell_measurement_theta_max 30.47
_cell_measurement_theta_min 2.18
_cell_volume 745.1(3)
_computing_cell_refinement 'Bruker SAINT'
_computing_data_collection 'Bruker APEX2'
_computing_data_reduction 'Bruker SAINT'
_computing_molecular_graphics 'Bruker SHELXTL'
_computing_publication_material 'Bruker SHELXTL'
_computing_structure_refinement 'SHELXL-2013 (Sheldrick, 2013)'
_computing_structure_solution 'SHELXS-97 (Sheldrick, 2008)'
_diffrn_ambient_temperature 140(2)
_diffrn_measured_fraction_theta_full 0.994
_diffrn_measured_fraction_theta_max 0.984
_diffrn_measurement_device_type 'Bruker APEX-II CCD'
_diffrn_measurement_method '\f and \w scans'
_diffrn_radiation_type MoK\a
_diffrn_radiation_wavelength 0.71073
_diffrn_reflns_av_R_equivalents 0.0231
_diffrn_reflns_av_unetI/netI 0.0401
_diffrn_reflns_Laue_measured_fraction_full 0.994
_diffrn_reflns_Laue_measured_fraction_max 0.984
_diffrn_reflns_limit_h_max 10
_diffrn_reflns_limit_h_min -10
_diffrn_reflns_limit_k_max 14
_diffrn_reflns_limit_k_min -14
_diffrn_reflns_limit_l_max 15
_diffrn_reflns_limit_l_min -12
_diffrn_reflns_number 7423
_diffrn_reflns_point_group_measured_fraction_full 0.994
_diffrn_reflns_point_group_measured_fraction_max 0.984
_diffrn_reflns_theta_full 25.242
_diffrn_reflns_theta_max 30.554
_diffrn_reflns_theta_min 2.080
_exptl_absorpt_coefficient_mu 0.533
_exptl_absorpt_correction_T_max 0.7461
_exptl_absorpt_correction_T_min 0.5764
_exptl_absorpt_correction_type multi-scan
_exptl_absorpt_process_details sadabs
_exptl_crystal_colour red
_exptl_crystal_density_diffrn 1.488
_exptl_crystal_description block
_exptl_crystal_F_000 344
_exptl_crystal_size_max 0.150
_exptl_crystal_size_mid 0.130
_exptl_crystal_size_min 0.080
_refine_diff_density_max 0.626
_refine_diff_density_min -0.566
_refine_diff_density_rms 0.094
_refine_ls_extinction_method none
_refine_ls_goodness_of_fit_ref 1.071
_refine_ls_hydrogen_treatment constr
_refine_ls_matrix_type full
_refine_ls_number_parameters 191
_refine_ls_number_reflns 4501
_refine_ls_number_restraints 0
_refine_ls_restrained_S_all 1.071
_refine_ls_R_factor_all 0.0480
_refine_ls_R_factor_gt 0.0399
_refine_ls_shift/su_max 0.001
_refine_ls_shift/su_mean 0.000
_refine_ls_structure_factor_coef Fsqd
_refine_ls_weighting_details 'w=1/[\s^2^(Fo^2^)+(0.0773P)^2^+0.3292P] where P=(Fo^2^+2Fc^2^)/3'
_refine_ls_weighting_scheme calc
_refine_ls_wR_factor_gt 0.1230
_refine_ls_wR_factor_ref 0.1347
_reflns_Friedel_coverage 0.000
_reflns_number_gt 3825
_reflns_number_total 4501
_reflns_threshold_expression 'I > 2\s(I)'
_cod_data_source_file c4cc05837b2.cif
_cod_data_source_block dm13437
_cod_original_cell_volume 745.1(2)
_cod_database_code 7115763
_shelx_space_group_comment
; 
The symmetry employed for this shelxl refinement is uniquely defined 
by the following loop, which should always be used as a source of 
symmetry information in preference to the above space-group names. 
They are only intended as comments. 
;
_shelx_estimated_absorpt_t_min 0.924
_shelx_estimated_absorpt_t_max 0.959
_shelxl_version_number 2013-4

loop_
_space_group_symop_operation_xyz
'x, y, z'
'-x, -y, -z'

loop_
_atom_site_label
_atom_site_type_symbol
_atom_site_fract_x
_atom_site_fract_y
_atom_site_fract_z
_atom_site_U_iso_or_equiv
_atom_site_adp_type
_atom_site_occupancy
_atom_site_site_symmetry_order
_atom_site_calc_flag
_atom_site_refinement_flags_posn
_atom_site_refinement_flags_adp
Cl1 Cl 0.51861(7) 0.28913(5) -0.28880(4) 0.02706(12) Uani 1 1 d . .
N1 N 0.7067(2) 0.41024(15) 0.10724(14) 0.0200(3) Uani 1 1 d . .
O1 O 0.79508(19) 0.59813(14) -0.10123(13) 0.0239(3) Uani 1 1 d . .
S1 S 0.48117(6) 0.14592(4) -0.02345(4) 0.02272(12) Uani 1 1 d . .
S2 S 1.03133(7) 0.86224(5) 0.09464(5) 0.02817(13) Uani 1 1 d . .
C1 C 0.6009(2) 0.30937(17) -0.01974(16) 0.0178(3) Uani 1 1 d . .
C2 C 0.6194(2) 0.36734(18) -0.11613(16) 0.0186(3) Uani 1 1 d . .
C3 C 0.7432(2) 0.51110(18) -0.05048(17) 0.0185(3) Uani 1 1 d . .
C4 C 0.7980(2) 0.53782(17) 0.09677(17) 0.0180(3) Uani 1 1 d . .
C5 C 0.9044(2) 0.65775(18) 0.20687(18) 0.0204(3) Uani 1 1 d . .
H5 H 0.9153 0.6464 0.2909 0.024 Uiso 1 1 calc R U
C6 C 1.0041(2) 0.79892(18) 0.22110(19) 0.0213(3) Uani 1 1 d . .
C7 C 1.0957(3) 0.91067(18) 0.3546(2) 0.0247(4) Uani 1 1 d . .
H7 H 1.0987 0.8997 0.4384 0.030 Uiso 1 1 calc R U
C8 C 1.1815(3) 1.0404(2) 0.3420(2) 0.0331(4) Uani 1 1 d . .
H8 H 1.2486 1.1272 0.4185 0.040 Uiso 1 1 calc R U
C9 C 1.1588(3) 1.0288(2) 0.2113(2) 0.0335(4) Uani 1 1 d . .
H9 H 1.2091 1.1061 0.1873 0.040 Uiso 1 1 calc R U
C10 C 0.3807(3) 0.0305(2) -0.20082(19) 0.0277(4) Uani 1 1 d . .
H10A H 0.2817 0.0631 -0.2397 0.042 Uiso 1 1 calc R U
H10B H 0.3249 -0.0674 -0.2096 0.042 Uiso 1 1 calc R U
H10C H 0.4809 0.0327 -0.2499 0.042 Uiso 1 1 calc R U
C11 C 0.7294(2) 0.38425(17) 0.22965(16) 0.0179(3) Uani 1 1 d . .
C12 C 0.5849(2) 0.38626(18) 0.29780(18) 0.0208(3) Uani 1 1 d . .
H12 H 0.4731 0.4056 0.2644 0.025 Uiso 1 1 calc R U
C13 C 0.6074(3) 0.35941(18) 0.41560(17) 0.0219(3) Uani 1 1 d . .
H13 H 0.5104 0.3605 0.4633 0.026 Uiso 1 1 calc R U
C14 C 0.7710(3) 0.33104(18) 0.46388(17) 0.0224(3) Uani 1 1 d . .
H14 H 0.7854 0.3127 0.5444 0.027 Uiso 1 1 calc R U
C15 C 0.9142(3) 0.32937(19) 0.39481(18) 0.0226(3) Uani 1 1 d . .
H15 H 1.0257 0.3095 0.4280 0.027 Uiso 1 1 calc R U
C16 C 0.8942(2) 0.35666(19) 0.27744(17) 0.0207(3) Uani 1 1 d . .
H16 H 0.9919 0.3565 0.2304 0.025 Uiso 1 1 calc R U

loop_
_atom_site_aniso_label
_atom_site_aniso_U_11
_atom_site_aniso_U_22
_atom_site_aniso_U_33
_atom_site_aniso_U_23
_atom_site_aniso_U_13
_atom_site_aniso_U_12
Cl1 0.0362(2) 0.0316(2) 0.01370(19) 0.01031(16) 0.00580(16) 0.00933(18)
N1 0.0257(7) 0.0187(6) 0.0145(6) 0.0098(5) 0.0029(5) 0.0013(5)
O1 0.0271(6) 0.0288(6) 0.0243(6) 0.0182(5) 0.0105(5) 0.0093(5)
S1 0.0281(2) 0.0188(2) 0.0180(2) 0.00780(15) 0.00386(16) 0.00166(16)
S2 0.0274(2) 0.0274(2) 0.0341(3) 0.0171(2) 0.01113(19) 0.00640(18)
C1 0.0188(7) 0.0204(7) 0.0160(7) 0.0084(6) 0.0052(6) 0.0074(6)
C2 0.0228(7) 0.0218(7) 0.0137(7) 0.0087(6) 0.0054(6) 0.0086(6)
C3 0.0188(7) 0.0242(7) 0.0185(7) 0.0123(6) 0.0076(6) 0.0096(6)
C4 0.0192(7) 0.0190(7) 0.0199(7) 0.0120(6) 0.0060(6) 0.0057(6)
C5 0.0212(7) 0.0219(7) 0.0207(7) 0.0123(6) 0.0046(6) 0.0058(6)
C6 0.0188(7) 0.0217(7) 0.0260(8) 0.0126(6) 0.0053(6) 0.0065(6)
C7 0.0215(8) 0.0158(7) 0.0374(10) 0.0125(7) 0.0061(7) 0.0046(6)
C8 0.0299(10) 0.0214(8) 0.0404(11) 0.0101(8) 0.0021(8) 0.0016(7)
C9 0.0285(9) 0.0274(9) 0.0480(12) 0.0202(9) 0.0113(9) 0.0055(7)
C10 0.0323(9) 0.0224(8) 0.0226(8) 0.0062(7) 0.0010(7) 0.0059(7)
C11 0.0229(7) 0.0170(7) 0.0136(7) 0.0082(5) 0.0032(6) 0.0035(6)
C12 0.0217(7) 0.0235(7) 0.0211(8) 0.0130(6) 0.0056(6) 0.0075(6)
C13 0.0251(8) 0.0240(8) 0.0200(8) 0.0118(6) 0.0092(6) 0.0067(6)
C14 0.0291(9) 0.0228(8) 0.0159(7) 0.0108(6) 0.0036(6) 0.0053(6)
C15 0.0243(8) 0.0250(8) 0.0200(8) 0.0113(6) 0.0026(6) 0.0082(6)
C16 0.0212(7) 0.0233(7) 0.0174(7) 0.0080(6) 0.0057(6) 0.0060(6)

loop_
_atom_type_symbol
_atom_type_description
_atom_type_scat_dispersion_real
_atom_type_scat_dispersion_imag
_atom_type_scat_source
C C 0.0033 0.0016 'International Tables Vol C Tables 4.2.6.8 and 6.1.1.4'
H H 0.0000 0.0000 'International Tables Vol C Tables 4.2.6.8 and 6.1.1.4'
N N 0.0061 0.0033 'International Tables Vol C Tables 4.2.6.8 and 6.1.1.4'
O O 0.0106 0.0060 'International Tables Vol C Tables 4.2.6.8 and 6.1.1.4'
S S 0.1246 0.1234 'International Tables Vol C Tables 4.2.6.8 and 6.1.1.4'
Cl Cl 0.1484 0.1585 'International Tables Vol C Tables 4.2.6.8 and 6.1.1.4'

loop_
_geom_angle_atom_site_label_1
_geom_angle_atom_site_label_2
_geom_angle_atom_site_label_3
_geom_angle
C1 N1 C4 110.02(14)
C1 N1 C11 124.37(14)
C4 N1 C11 125.48(14)
C1 S1 C10 105.95(9)
C9 S2 C6 92.06(10)
N1 C1 C2 109.26(15)
N1 C1 S1 115.42(12)
C2 C1 S1 135.32(13)
C1 C2 C3 109.39(14)
C1 C2 Cl1 128.78(13)
C3 C2 Cl1 121.82(13)
O1 C3 C2 129.02(16)
O1 C3 C4 125.89(16)
C2 C3 C4 105.09(14)
C5 C4 N1 122.83(15)
C5 C4 C3 130.86(15)
N1 C4 C3 106.23(14)
C4 C5 C6 132.44(16)
C4 C5 H5 113.8
C6 C5 H5 113.8
C5 C6 C7 120.33(16)
C5 C6 S2 128.79(14)
C7 C6 S2 110.88(13)
C8 C7 C6 109.77(18)
C8 C7 H7 125.1
C6 C7 H7 125.1
C9 C8 C7 114.05(19)
C9 C8 H8 123.0
C7 C8 H8 123.0
C8 C9 S2 113.24(15)
C8 C9 H9 123.4
S2 C9 H9 123.4
S1 C10 H10A 109.5
S1 C10 H10B 109.5
H10A C10 H10B 109.5
S1 C10 H10C 109.5
H10A C10 H10C 109.5
H10B C10 H10C 109.5
C16 C11 C12 121.37(15)
C16 C11 N1 119.40(15)
C12 C11 N1 119.24(15)
C13 C12 C11 118.78(16)
C13 C12 H12 120.6
C11 C12 H12 120.6
C14 C13 C12 120.32(16)
C14 C13 H13 119.8
C12 C13 H13 119.8
C13 C14 C15 120.29(16)
C13 C14 H14 119.9
C15 C14 H14 119.9
C16 C15 C14 120.04(16)
C16 C15 H15 120.0
C14 C15 H15 120.0
C15 C16 C11 119.20(16)
C15 C16 H16 120.4
C11 C16 H16 120.4

loop_
_geom_bond_atom_site_label_1
_geom_bond_atom_site_label_2
_geom_bond_distance
Cl1 C2 1.7148(17)
N1 C1 1.378(2)
N1 C4 1.407(2)
N1 C11 1.434(2)
O1 C3 1.239(2)
S1 C1 1.7257(17)
S1 C10 1.7965(19)
S2 C9 1.697(2)
S2 C6 1.7335(18)
C1 C2 1.386(2)
C2 C3 1.430(2)
C3 C4 1.488(2)
C4 C5 1.356(2)
C5 C6 1.439(2)
C5 H5 0.9500
C6 C7 1.440(3)
C7 C8 1.427(3)
C7 H7 0.9500
C8 C9 1.355(3)
C8 H8 0.9500
C9 H9 0.9500
C10 H10A 0.9800
C10 H10B 0.9800
C10 H10C 0.9800
C11 C16 1.390(2)
C11 C12 1.395(2)
C12 C13 1.391(2)
C12 H12 0.9500
C13 C14 1.389(3)
C13 H13 0.9500
C14 C15 1.393(3)
C14 H14 0.9500
C15 C16 1.388(2)
C15 H15 0.9500
C16 H16 0.9500

loop_
_geom_hbond_atom_site_label_D
_geom_hbond_atom_site_label_H
_geom_hbond_atom_site_label_A
_geom_hbond_distance_DH
_geom_hbond_distance_HA
_geom_hbond_distance_DA
_geom_hbond_angle_DHA
_geom_hbond_site_symmetry_A
C12 H12 O1 0.95 2.44 3.344(2) 159.2 2_665
C16 H16 O1 0.95 2.34 3.270(2) 164.9 2_765

loop_
_geom_torsion_atom_site_label_1
_geom_torsion_atom_site_label_2
_geom_torsion_atom_site_label_3
_geom_torsion_atom_site_label_4
_geom_torsion
C4 N1 C1 C2 -0.1(2)
C11 N1 C1 C2 -176.18(15)
C4 N1 C1 S1 179.62(11)
C11 N1 C1 S1 3.5(2)
C10 S1 C1 N1 -173.20(13)
C10 S1 C1 C2 6.4(2)
N1 C1 C2 C3 0.54(19)
S1 C1 C2 C3 -179.04(14)
N1 C1 C2 Cl1 -179.96(13)
S1 C1 C2 Cl1 0.5(3)
C1 C2 C3 O1 179.96(17)
Cl1 C2 C3 O1 0.4(3)
C1 C2 C3 C4 -0.78(18)
Cl1 C2 C3 C4 179.68(12)
C1 N1 C4 C5 176.72(16)
C11 N1 C4 C5 -7.2(3)
C1 N1 C4 C3 -0.43(18)
C11 N1 C4 C3 175.65(15)
O1 C3 C4 C5 3.2(3)
C2 C3 C4 C5 -176.10(18)
O1 C3 C4 N1 -179.98(16)
C2 C3 C4 N1 0.73(17)
N1 C4 C5 C6 -177.78(17)
C3 C4 C5 C6 -1.4(3)
C4 C5 C6 C7 175.25(18)
C4 C5 C6 S2 -3.7(3)
C9 S2 C6 C5 179.21(17)
C9 S2 C6 C7 0.21(14)
C5 C6 C7 C8 -179.04(16)
S2 C6 C7 C8 0.1(2)
C6 C7 C8 C9 -0.4(3)
C7 C8 C9 S2 0.6(3)
C6 S2 C9 C8 -0.45(18)
C1 N1 C11 C16 99.5(2)
C4 N1 C11 C16 -76.1(2)
C1 N1 C11 C12 -80.1(2)
C4 N1 C11 C12 104.4(2)
C16 C11 C12 C13 -0.2(3)
N1 C11 C12 C13 179.32(15)
C11 C12 C13 C14 -0.1(3)
C12 C13 C14 C15 0.1(3)
C13 C14 C15 C16 0.3(3)
C14 C15 C16 C11 -0.6(3)
C12 C11 C16 C15 0.6(3)
N1 C11 C16 C15 -179.01(15)
